data_4514088
loop_
_publ_author_name
'P\'erez, Sergio A'
'de Haro, Concepci\'on'
'Vicente, Consuelo'
'Donaire, Antonio'
'Zamora, Ana'
'Zajac, Juraj'
'Kostrhunova, Hana'
'Brabec, Viktor'
'Bautista, Delia'
'Ruiz, Jos\'e'

_publ_section_title
;
 New Acridine Thiourea Gold(I) Anticancer Agents: Targeting the Nucleus
 and Inhibiting Vasculogenic Mimicry.
;
_journal_issue 6
_journal_name_full 'ACS chemical biology'
_journal_page_first 1524
_journal_page_last 1537
_journal_paper_doi 10.1021/acschembio.7b00090
_journal_volume 12
_journal_year 2017
_chemical_formula_sum 'C33 H28 Au F6 N3 P2 S'
_chemical_formula_weight 871.56
_chemical_name_systematic
; 
 ? 
;
_space_group_IT_number 2
_symmetry_cell_setting triclinic
_symmetry_space_group_name_Hall '-P 1'
_symmetry_space_group_name_H-M 'P -1'
_atom_sites_solution_hydrogens geom
_atom_sites_solution_primary direct
_atom_sites_solution_secondary difmap
_audit_creation_method SHELXL-97
_cell_angle_alpha 106.3245(5)
_cell_angle_beta 95.4554(5)
_cell_angle_gamma 92.1864(5)
_cell_formula_units_Z 2
_cell_length_a 9.5075(4)
_cell_length_b 10.8348(5)
_cell_length_c 16.6081(7)
_cell_measurement_reflns_used 9863
_cell_measurement_temperature 100(2)
_cell_measurement_theta_max 30.54
_cell_measurement_theta_min 2.57
_cell_volume 1630.65(12)
_computing_cell_refinement 'SAINT V8.27B (Bruker AXS Inc., 2011)'
_computing_data_collection 'APEX2 2013.2 (Bruker AXS Inc.)'
_computing_data_reduction 'SAINT V8.27B (Bruker AXS Inc., 2011)'
_computing_molecular_graphics 'Bruker SHELXTL'
_computing_publication_material 'Bruker SHELXTL'
_computing_structure_refinement 'SHELXL-97 (Sheldrick, 2008)'
_computing_structure_solution 'SHELXS-97 (Sheldrick, 2008)'
_diffrn_ambient_temperature 100(2)
_diffrn_detector_area_resol_mean 10.4167
_diffrn_measured_fraction_theta_full 1.000
_diffrn_measured_fraction_theta_max 0.997
_diffrn_measurement_device_type 'Bruker D8 QUEST'
_diffrn_measurement_method \w-scan
_diffrn_radiation_monochromator multilayer
_diffrn_radiation_source 'high brilliance microfocus sealed tube'
_diffrn_radiation_type MoK\a
_diffrn_radiation_wavelength 0.71073
_diffrn_reflns_av_R_equivalents 0.0427
_diffrn_reflns_av_sigmaI/netI 0.0255
_diffrn_reflns_limit_h_max 13
_diffrn_reflns_limit_h_min -13
_diffrn_reflns_limit_k_max 15
_diffrn_reflns_limit_k_min -15
_diffrn_reflns_limit_l_max 22
_diffrn_reflns_limit_l_min -23
_diffrn_reflns_number 78121
_diffrn_reflns_theta_full 27.00
_diffrn_reflns_theta_max 30.59
_diffrn_reflns_theta_min 1.96
_exptl_absorpt_coefficient_mu 4.736
_exptl_absorpt_correction_T_max 0.8622
_exptl_absorpt_correction_T_min 0.6628
_exptl_absorpt_correction_type multi-scan
_exptl_absorpt_process_details SADABS
_exptl_crystal_colour yellow
_exptl_crystal_density_diffrn 1.775
_exptl_crystal_density_method 'not measured'
_exptl_crystal_description block
_exptl_crystal_F_000 852
_exptl_crystal_size_max 0.23
_exptl_crystal_size_mid 0.13
_exptl_crystal_size_min 0.13
_refine_diff_density_max 0.903
_refine_diff_density_min -0.912
_refine_diff_density_rms 0.097
_refine_ls_extinction_method none
_refine_ls_goodness_of_fit_ref 1.046
_refine_ls_hydrogen_treatment 'NH free, rigid methyls, others riding'
_refine_ls_matrix_type full
_refine_ls_number_parameters 424
_refine_ls_number_reflns 10012
_refine_ls_number_restraints 2
_refine_ls_restrained_S_all 1.046
_refine_ls_R_factor_all 0.0252
_refine_ls_R_factor_gt 0.0207
_refine_ls_shift/su_max 0.002
_refine_ls_shift/su_mean 0.000
_refine_ls_structure_factor_coef Fsqd
_refine_ls_weighting_details 'calc w=1/[\s^2^(Fo^2^)+(0.0197P)^2^+1.2185P] where P=(Fo^2^+2Fc^2^)/3'
_refine_ls_weighting_scheme calc
_refine_ls_wR_factor_gt 0.0453
_refine_ls_wR_factor_ref 0.0466
_reflns_number_gt 9228
_reflns_number_total 10012
_reflns_threshold_expression >2sigma(I)
_cod_data_source_file cb7b00090_si_002.cif
_cod_data_source_block chg115
_cod_depositor_comments
;
          Adding full bibliography for 4514088.cif.

2020-09-02
Z value and formula fixed to values more according to usual
chemical conventions.                 miguel
;
_cod_original_formula_weight 435.78
_cod_original_formula_units_Z 4
_cod_original_formula_sum 'C16.50 H14 Au0.50 F3 N1.50 P S0.50'
_cod_database_code 4514088

loop_
_symmetry_equiv_pos_as_xyz
'x, y, z'
'-x, -y, -z'

loop_
_atom_site_label
_atom_site_type_symbol
_atom_site_fract_x
_atom_site_fract_y
_atom_site_fract_z
_atom_site_U_iso_or_equiv
_atom_site_adp_type
_atom_site_occupancy
_atom_site_symmetry_multiplicity
_atom_site_calc_flag
_atom_site_refinement_flags
Au1 Au 0.818784(7) 0.666065(7) 0.683801(4) 0.01726(3) Uani 1 1 d .
S1 S 0.70217(5) 0.53640(4) 0.74819(3) 0.01735(9) Uani 1 1 d .
P1 P 0.90243(5) 0.78812(5) 0.60603(3) 0.01778(9) Uani 1 1 d .
C1 C 1.20315(19) 0.61014(17) 0.83948(12) 0.0154(3) Uani 1 1 d .
H1 H 1.1586 0.5297 0.8386 0.019 Uiso 1 1 calc R
C1A C 1.12495(18) 0.72155(16) 0.85578(11) 0.0126(3) Uani 1 1 d .
C2 C 1.3419(2) 0.61691(18) 0.82499(13) 0.0184(4) Uani 1 1 d .
H2 H 1.3935 0.5417 0.8145 0.022 Uiso 1 1 calc R
C3 C 1.4084(2) 0.73568(18) 0.82561(13) 0.0188(4) Uani 1 1 d .
H3 H 1.5049 0.7396 0.8155 0.023 Uiso 1 1 calc R
C4 C 1.33639(19) 0.84556(18) 0.84054(13) 0.0178(4) Uani 1 1 d .
H4 H 1.3825 0.9250 0.8408 0.021 Uiso 1 1 calc R
C4A C 1.19337(18) 0.83965(16) 0.85555(11) 0.0138(3) Uani 1 1 d .
C5 C 0.9180(2) 1.06823(17) 0.90658(12) 0.0177(4) Uani 1 1 d .
H5 H 0.9681 1.1449 0.9049 0.021 Uiso 1 1 calc R
C5A C 0.98358(19) 0.94996(17) 0.88782(11) 0.0138(3) Uani 1 1 d .
C6 C 0.7822(2) 1.07158(18) 0.92715(12) 0.0188(4) Uani 1 1 d .
H6 H 0.7376 1.1507 0.9386 0.023 Uiso 1 1 calc R
C7 C 0.7074(2) 0.95915(18) 0.93159(12) 0.0179(4) Uani 1 1 d .
H7 H 0.6137 0.9632 0.9471 0.021 Uiso 1 1 calc R
C8 C 0.76984(19) 0.84408(17) 0.91352(11) 0.0154(3) Uani 1 1 d .
H8 H 0.7191 0.7690 0.9172 0.019 Uiso 1 1 calc R
C8A C 0.90897(18) 0.83540(16) 0.88944(11) 0.0131(3) Uani 1 1 d .
C8B C 0.97917(18) 0.71649(16) 0.87143(11) 0.0125(3) Uani 1 1 d .
N9 N 0.92141(16) 0.60601(14) 0.87635(10) 0.0157(3) Uani 1 1 d .
N10 N 1.11983(16) 0.94806(14) 0.86969(10) 0.0152(3) Uani 1 1 d D
H010 H 1.166(3) 1.0152(19) 0.8691(17) 0.028(7) Uiso 1 1 d D
N12 N 0.73985(17) 0.47063(15) 0.88754(10) 0.0171(3) Uani 1 1 d D
H012 H 0.665(2) 0.426(2) 0.8637(17) 0.035(7) Uiso 1 1 d D
C11 C 0.79700(19) 0.54549(16) 0.84646(12) 0.0137(3) Uani 1 1 d .
C13 C 0.8036(2) 0.4584(2) 0.96776(13) 0.0225(4) Uani 1 1 d .
H13A H 0.8853 0.4057 0.9584 0.034 Uiso 1 1 calc R
H13B H 0.7338 0.4172 0.9934 0.034 Uiso 1 1 calc R
H13C H 0.8347 0.5442 1.0055 0.034 Uiso 1 1 calc R
C21 C 0.9127(2) 0.95953(19) 0.65955(12) 0.0189(4) Uani 1 1 d .
C22 C 0.7921(2) 1.0133(2) 0.69319(14) 0.0280(5) Uani 1 1 d .
H22 H 0.7095 0.9596 0.6907 0.034 Uiso 1 1 calc R
C23 C 0.7934(3) 1.1454(2) 0.73030(15) 0.0335(5) Uani 1 1 d .
H23 H 0.7108 1.1822 0.7520 0.040 Uiso 1 1 calc R
C24 C 0.9147(3) 1.2235(2) 0.73578(14) 0.0312(5) Uani 1 1 d .
H24 H 0.9149 1.3139 0.7611 0.037 Uiso 1 1 calc R
C25 C 1.0353(3) 1.1709(2) 0.70470(14) 0.0273(4) Uani 1 1 d .
H25 H 1.1189 1.2246 0.7096 0.033 Uiso 1 1 calc R
C26 C 1.0343(2) 1.03914(19) 0.66619(13) 0.0220(4) Uani 1 1 d .
H26 H 1.1171 1.0032 0.6443 0.026 Uiso 1 1 calc R
C31 C 1.0757(2) 0.75356(18) 0.57184(12) 0.0182(4) Uani 1 1 d .
C32 C 1.1816(2) 0.7300(2) 0.62839(13) 0.0252(4) Uani 1 1 d .
H32 H 1.1601 0.7241 0.6820 0.030 Uiso 1 1 calc R
C33 C 1.3187(2) 0.7150(2) 0.60660(15) 0.0309(5) Uani 1 1 d .
H33 H 1.3914 0.7017 0.6461 0.037 Uiso 1 1 calc R
C34 C 1.3501(3) 0.7194(2) 0.52763(15) 0.0306(5) Uani 1 1 d .
H34 H 1.4440 0.7092 0.5129 0.037 Uiso 1 1 calc R
C35 C 1.2440(3) 0.7386(3) 0.47034(15) 0.0344(5) Uani 1 1 d .
H35 H 1.2647 0.7392 0.4156 0.041 Uiso 1 1 calc R
C36 C 1.1074(2) 0.7573(2) 0.49223(14) 0.0295(5) Uani 1 1 d .
H36 H 1.0355 0.7725 0.4530 0.035 Uiso 1 1 calc R
C41 C 0.7827(2) 0.7684(2) 0.51058(12) 0.0220(4) Uani 1 1 d .
C42 C 0.7352(2) 0.8729(2) 0.48480(14) 0.0283(5) Uani 1 1 d .
H42 H 0.7659 0.9585 0.5172 0.034 Uiso 1 1 calc R
C43 C 0.6424(3) 0.8513(3) 0.41112(15) 0.0332(5) Uani 1 1 d .
H43 H 0.6100 0.9225 0.3935 0.040 Uiso 1 1 calc R
C44 C 0.5972(2) 0.7276(3) 0.36367(14) 0.0328(5) Uani 1 1 d .
H44 H 0.5337 0.7137 0.3138 0.039 Uiso 1 1 calc R
C45 C 0.6446(3) 0.6236(3) 0.38876(15) 0.0340(5) Uani 1 1 d .
H45 H 0.6143 0.5384 0.3556 0.041 Uiso 1 1 calc R
C46 C 0.7364(2) 0.6430(2) 0.46232(14) 0.0285(5) Uani 1 1 d .
H46 H 0.7675 0.5712 0.4797 0.034 Uiso 1 1 calc R
P2 P 0.38403(5) 0.24225(4) 0.87936(3) 0.01828(10) Uani 1 1 d .
F1 F 0.33522(15) 0.11993(12) 0.79894(9) 0.0300(3) Uani 1 1 d .
F2 F 0.45183(15) 0.14884(13) 0.92882(9) 0.0335(3) Uani 1 1 d .
F3 F 0.52960(15) 0.25869(13) 0.84164(10) 0.0388(3) Uani 1 1 d .
F4 F 0.42975(15) 0.36255(13) 0.95889(10) 0.0378(3) Uani 1 1 d .
F5 F 0.31308(16) 0.33487(12) 0.82941(10) 0.0355(3) Uani 1 1 d .
F6 F 0.23414(13) 0.22294(13) 0.91392(9) 0.0320(3) Uani 1 1 d .

loop_
_atom_site_aniso_label
_atom_site_aniso_U_11
_atom_site_aniso_U_22
_atom_site_aniso_U_33
_atom_site_aniso_U_23
_atom_site_aniso_U_13
_atom_site_aniso_U_12
Au1 0.01656(4) 0.02169(4) 0.01455(4) 0.00671(3) 0.00308(3) -0.00107(2)
S1 0.0157(2) 0.0195(2) 0.0168(2) 0.00573(17) 0.00157(17) -0.00257(16)
P1 0.0175(2) 0.0233(2) 0.0135(2) 0.00695(18) 0.00265(18) -0.00114(18)
C1 0.0155(8) 0.0126(8) 0.0182(8) 0.0045(6) 0.0015(7) -0.0002(6)
C1A 0.0119(8) 0.0128(7) 0.0131(8) 0.0041(6) 0.0005(6) -0.0005(6)
C2 0.0166(9) 0.0167(8) 0.0227(9) 0.0060(7) 0.0034(7) 0.0034(6)
C3 0.0131(8) 0.0207(9) 0.0230(9) 0.0067(7) 0.0029(7) -0.0005(7)
C4 0.0135(8) 0.0154(8) 0.0244(9) 0.0062(7) 0.0012(7) -0.0027(6)
C4A 0.0131(8) 0.0138(8) 0.0136(8) 0.0033(6) -0.0003(6) -0.0006(6)
C5 0.0175(9) 0.0133(8) 0.0216(9) 0.0049(7) -0.0019(7) 0.0009(6)
C5A 0.0131(8) 0.0141(8) 0.0130(8) 0.0031(6) -0.0011(6) -0.0003(6)
C6 0.0185(9) 0.0152(8) 0.0209(9) 0.0032(7) -0.0013(7) 0.0048(7)
C7 0.0136(8) 0.0209(9) 0.0189(9) 0.0051(7) 0.0013(7) 0.0032(7)
C8 0.0144(8) 0.0166(8) 0.0150(8) 0.0044(6) 0.0011(7) 0.0007(6)
C8A 0.0126(8) 0.0139(8) 0.0123(8) 0.0037(6) -0.0004(6) 0.0004(6)
C8B 0.0120(8) 0.0146(8) 0.0119(7) 0.0056(6) -0.0001(6) -0.0003(6)
N9 0.0123(7) 0.0146(7) 0.0221(8) 0.0086(6) 0.0018(6) -0.0007(5)
N10 0.0127(7) 0.0116(7) 0.0215(8) 0.0057(6) 0.0006(6) -0.0014(5)
N12 0.0152(7) 0.0172(7) 0.0196(8) 0.0070(6) 0.0017(6) -0.0039(6)
C11 0.0131(8) 0.0104(7) 0.0180(8) 0.0036(6) 0.0052(7) 0.0021(6)
C13 0.0215(9) 0.0245(10) 0.0244(10) 0.0126(8) 0.0011(8) -0.0026(7)
C21 0.0192(9) 0.0240(9) 0.0142(8) 0.0063(7) 0.0021(7) 0.0039(7)
C22 0.0234(10) 0.0396(12) 0.0235(10) 0.0107(9) 0.0087(9) 0.0055(9)
C23 0.0358(13) 0.0421(13) 0.0256(11) 0.0095(10) 0.0124(10) 0.0189(10)
C24 0.0443(14) 0.0273(11) 0.0221(10) 0.0060(9) 0.0037(10) 0.0142(10)
C25 0.0317(11) 0.0229(10) 0.0262(11) 0.0065(8) -0.0010(9) 0.0030(8)
C26 0.0203(9) 0.0237(10) 0.0219(10) 0.0063(8) 0.0019(8) 0.0039(7)
C31 0.0196(9) 0.0186(8) 0.0168(9) 0.0048(7) 0.0048(7) -0.0004(7)
C32 0.0249(10) 0.0349(11) 0.0179(9) 0.0094(8) 0.0054(8) 0.0046(8)
C33 0.0255(11) 0.0445(13) 0.0262(11) 0.0149(10) 0.0039(9) 0.0082(9)
C34 0.0262(11) 0.0413(13) 0.0289(11) 0.0138(10) 0.0120(9) 0.0084(9)
C35 0.0302(12) 0.0555(15) 0.0244(11) 0.0188(11) 0.0124(10) 0.0089(11)
C36 0.0271(11) 0.0453(13) 0.0216(10) 0.0167(10) 0.0061(9) 0.0073(9)
C41 0.0179(9) 0.0338(11) 0.0152(9) 0.0084(8) 0.0039(7) -0.0020(8)
C42 0.0263(11) 0.0375(12) 0.0239(10) 0.0155(9) -0.0014(9) -0.0049(9)
C43 0.0276(11) 0.0509(15) 0.0273(11) 0.0234(11) -0.0008(9) -0.0028(10)
C44 0.0207(10) 0.0598(16) 0.0180(10) 0.0124(10) 0.0011(8) -0.0046(10)
C45 0.0297(12) 0.0444(14) 0.0218(11) 0.0013(10) -0.0012(9) -0.0030(10)
C46 0.0283(11) 0.0341(12) 0.0208(10) 0.0044(9) 0.0015(9) 0.0024(9)
P2 0.0169(2) 0.0129(2) 0.0259(3) 0.00648(18) 0.00497(19) -0.00201(16)
F1 0.0364(7) 0.0187(6) 0.0318(7) 0.0040(5) -0.0007(6) -0.0002(5)
F2 0.0324(7) 0.0321(7) 0.0385(8) 0.0151(6) -0.0013(6) 0.0093(6)
F3 0.0274(7) 0.0323(7) 0.0566(10) 0.0082(7) 0.0211(7) -0.0053(5)
F4 0.0328(7) 0.0260(7) 0.0433(8) -0.0067(6) 0.0004(6) -0.0020(5)
F5 0.0450(8) 0.0222(6) 0.0451(8) 0.0180(6) 0.0070(7) 0.0059(6)
F6 0.0201(6) 0.0335(7) 0.0467(8) 0.0175(6) 0.0082(6) -0.0015(5)

loop_
_atom_type_symbol
_atom_type_description
_atom_type_scat_dispersion_real
_atom_type_scat_dispersion_imag
_atom_type_scat_source
C C 0.0033 0.0016 'International Tables Vol C Tables 4.2.6.8 and 6.1.1.4'
H H 0.0000 0.0000 'International Tables Vol C Tables 4.2.6.8 and 6.1.1.4'
N N 0.0061 0.0033 'International Tables Vol C Tables 4.2.6.8 and 6.1.1.4'
Au Au -2.0133 8.8022 'International Tables Vol C Tables 4.2.6.8 and 6.1.1.4'
P P 0.1023 0.0942 'International Tables Vol C Tables 4.2.6.8 and 6.1.1.4'
F F 0.0171 0.0103 'International Tables Vol C Tables 4.2.6.8 and 6.1.1.4'
S S 0.1246 0.1234 'International Tables Vol C Tables 4.2.6.8 and 6.1.1.4'

loop_
_geom_angle_atom_site_label_1
_geom_angle_atom_site_label_2
_geom_angle_atom_site_label_3
_geom_angle
P1 Au1 S1 171.027(17)
C11 S1 Au1 109.50(6)
C31 P1 C21 105.86(9)
C31 P1 C41 106.10(9)
C21 P1 C41 104.83(10)
C31 P1 Au1 115.98(7)
C21 P1 Au1 113.13(7)
C41 P1 Au1 110.12(7)
C2 C1 C1A 120.80(16)
C4A C1A C1 118.42(16)
C4A C1A C8B 119.94(16)
C1 C1A C8B 121.64(15)
C1 C2 C3 119.89(17)
C4 C3 C2 121.19(18)
C3 C4 C4A 119.38(17)
N10 C4A C4 120.05(16)
N10 C4A C1A 119.63(16)
C4 C4A C1A 120.32(16)
C6 C5 C5A 119.60(17)
N10 C5A C8A 120.33(16)
N10 C5A C5 119.24(16)
C8A C5A C5 120.42(17)
C5 C6 C7 120.88(17)
C8 C7 C6 120.03(18)
C7 C8 C8A 120.99(17)
C5A C8A C8 118.03(16)
C5A C8A C8B 119.28(16)
C8 C8A C8B 122.60(16)
N9 C8B C1A 118.12(16)
N9 C8B C8A 123.79(16)
C1A C8B C8A 117.77(15)
C11 N9 C8B 131.76(16)
C5A N10 C4A 122.95(15)
C11 N12 C13 123.34(16)
N9 C11 N12 119.14(17)
N9 C11 S1 126.42(14)
N12 C11 S1 113.98(13)
C26 C21 C22 119.27(19)
C26 C21 P1 122.48(15)
C22 C21 P1 118.23(16)
C23 C22 C21 119.9(2)
C24 C23 C22 120.2(2)
C25 C24 C23 120.3(2)
C24 C25 C26 119.9(2)
C25 C26 C21 120.4(2)
C32 C31 C36 119.44(19)
C32 C31 P1 118.87(15)
C36 C31 P1 121.59(16)
C33 C32 C31 120.06(19)
C34 C33 C32 120.4(2)
C35 C34 C33 119.6(2)
C34 C35 C36 120.5(2)
C35 C36 C31 119.9(2)
C42 C41 C46 119.6(2)
C42 C41 P1 122.47(17)
C46 C41 P1 117.95(17)
C41 C42 C43 119.7(2)
C44 C43 C42 120.6(2)
C43 C44 C45 119.9(2)
C44 C45 C46 120.5(2)
C45 C46 C41 119.8(2)
F4 P2 F2 90.22(8)
F4 P2 F3 91.13(8)
F2 P2 F3 90.96(8)
F4 P2 F5 90.31(8)
F2 P2 F5 178.97(8)
F3 P2 F5 89.92(8)
F4 P2 F1 179.15(8)
F2 P2 F1 89.91(7)
F3 P2 F1 89.70(8)
F5 P2 F1 89.55(8)
F4 P2 F6 90.83(8)
F2 P2 F6 89.95(8)
F3 P2 F6 177.83(9)
F5 P2 F6 89.15(8)
F1 P2 F6 88.33(8)

loop_
_geom_bond_atom_site_label_1
_geom_bond_atom_site_label_2
_geom_bond_distance
Au1 P1 2.2639(5)
Au1 S1 2.3017(5)
S1 C11 1.7633(19)
P1 C31 1.812(2)
P1 C21 1.814(2)
P1 C41 1.818(2)
C1 C2 1.366(3)
C1 C1A 1.416(2)
C1A C4A 1.414(2)
C1A C8B 1.436(2)
C2 C3 1.409(3)
C3 C4 1.370(3)
C4 C4A 1.408(2)
C4A N10 1.365(2)
C5 C6 1.365(3)
C5 C5A 1.415(2)
C5A N10 1.357(2)
C5A C8A 1.414(2)
C6 C7 1.410(3)
C7 C8 1.370(3)
C8 C8A 1.417(2)
C8A C8B 1.443(2)
C8B N9 1.325(2)
N9 C11 1.312(2)
N12 C11 1.329(2)
N12 C13 1.453(3)
C21 C26 1.392(3)
C21 C22 1.399(3)
C22 C23 1.389(3)
C23 C24 1.385(4)
C24 C25 1.379(3)
C25 C26 1.390(3)
C31 C32 1.391(3)
C31 C36 1.395(3)
C32 C33 1.389(3)
C33 C34 1.386(3)
C34 C35 1.383(3)
C35 C36 1.389(3)
C41 C42 1.394(3)
C41 C46 1.400(3)
C42 C43 1.396(3)
C43 C44 1.379(4)
C44 C45 1.382(4)
C45 C46 1.392(3)
P2 F4 1.5849(14)
P2 F2 1.5908(14)
P2 F3 1.5963(14)
P2 F5 1.6012(14)
P2 F1 1.6112(14)
P2 F6 1.6138(13)

loop_
_geom_hbond_atom_site_label_D
_geom_hbond_atom_site_label_H
_geom_hbond_atom_site_label_A
_geom_hbond_distance_DH
_geom_hbond_distance_HA
_geom_hbond_distance_DA
_geom_hbond_angle_DHA
_geom_hbond_site_symmetry_A
C4 H4 F1 0.95 2.45 3.236(2) 140.5 1_665
C4 H4 F2 0.95 2.48 3.296(2) 143.8 1_665
N10 H010 F6 0.836(16) 2.213(19) 2.994(2) 155(2) 1_665
N10 H010 F1 0.836(16) 2.49(2) 3.231(2) 148(2) 1_665
C23 H23 F3 0.95 2.40 3.325(3) 163.6 1_565
N12 H012 F3 0.839(17) 2.11(2) 2.868(2) 150(3) .
